data_7135019
loop_
_publ_author_name
'Sahoo, Rajata Kumar'
'W&#xf6;lper, Christoph'
'M&#xf6;bius, Joost'
'Schulz, Stephan'

_publ_section_title
;
 Synthesis and reactivity of acyclic heterotrinuclear metal complexes.
;
_journal_issue 86
_journal_name_full 'Chemical communications (Cambridge, England)'
_journal_page_first 16774
_journal_page_last 16777
_journal_paper_doi 10.1039/d5cc03627e
_journal_volume 61
_journal_year 2025
_chemical_formula_sum 'C74 H120 Al Ga N4 Zn'
_chemical_formula_weight 1227.80
_space_group_crystal_system monoclinic
_space_group_IT_number 15
_space_group_name_Hall '-C 2yc'
_space_group_name_H-M_alt 'C 1 2/c 1'
_atom_sites_solution_hydrogens geom
_atom_sites_solution_primary direct
_atom_sites_solution_secondary difmap
_audit_creation_method SHELXL-2017/1
_audit_update_record
;
2025-06-25 deposited with the CCDC.	2025-09-25 downloaded from the CCDC.
;
_cell_angle_alpha 90
_cell_angle_beta 92.706(2)
_cell_angle_gamma 90
_cell_formula_units_Z 4
_cell_length_a 17.6429(8)
_cell_length_b 20.0099(10)
_cell_length_c 20.5546(10)
_cell_measurement_reflns_used 9832
_cell_measurement_temperature 100(2)
_cell_measurement_theta_max 80.09
_cell_measurement_theta_min 4.04
_cell_volume 7248.4(6)
_computing_cell_refinement 'Bruker APEX3(v2017.3-0)'
_computing_data_collection 'Bruker APEX3(v2017.3-0)'
_computing_data_reduction 'Bruker APEX3(v2017.3-0)'
_computing_molecular_graphics 'ORTEP/PLATON (Spek)'
_computing_publication_material 'BRUKER AXS SHELXTL (c) 2008 / Vers. 2008/4'
_computing_structure_refinement 'SHELXL-2017/1 (Sheldrick, 2017)'
_computing_structure_solution 'Bruker APEX3(v2017.3-0)'
_diffrn_ambient_temperature 100(2)
_diffrn_detector_area_resol_mean 7.3910
_diffrn_measured_fraction_theta_full 1.000
_diffrn_measured_fraction_theta_max 0.993
_diffrn_measurement_device_type 'Bruker D8 Venture (Photon II detector)'
_diffrn_measurement_method 'Data collection strategy APEX 3/Queen'
_diffrn_radiation_monochromator 'multilayer mirror'
_diffrn_radiation_type CuK\a
_diffrn_radiation_wavelength 1.54178
_diffrn_reflns_av_R_equivalents 0.1799
_diffrn_reflns_av_unetI/netI 0.0369
_diffrn_reflns_Laue_measured_fraction_full 1.000
_diffrn_reflns_Laue_measured_fraction_max 0.993
_diffrn_reflns_limit_h_max 22
_diffrn_reflns_limit_h_min -22
_diffrn_reflns_limit_k_max 25
_diffrn_reflns_limit_k_min 0
_diffrn_reflns_limit_l_max 26
_diffrn_reflns_limit_l_min 0
_diffrn_reflns_number 234151
_diffrn_reflns_point_group_measured_fraction_full 1.000
_diffrn_reflns_point_group_measured_fraction_max 0.993
_diffrn_reflns_theta_full 67.679
_diffrn_reflns_theta_max 80.643
_diffrn_reflns_theta_min 3.342
_diffrn_source 'micro-focus sealed tube'
_diffrn_source_type 'INCOATEC I\mS 3.0'
_exptl_absorpt_coefficient_mu 1.276
_exptl_absorpt_correction_T_max 0.75
_exptl_absorpt_correction_T_min 0.46
_exptl_absorpt_correction_type multi-scan
_exptl_absorpt_process_details 'TWINABS, Blessing, Acta Cryst 1995 A51 33-38'
_exptl_crystal_colour orange
_exptl_crystal_density_diffrn 1.125
_exptl_crystal_description tablet
_exptl_crystal_F_000 2664
_exptl_crystal_size_max 0.223
_exptl_crystal_size_mid 0.126
_exptl_crystal_size_min 0.073
_refine_diff_density_max 1.031
_refine_diff_density_min -0.533
_refine_diff_density_rms 0.115
_refine_ls_extinction_method none
_refine_ls_goodness_of_fit_ref 1.086
_refine_ls_hydrogen_treatment constr
_refine_ls_matrix_type full
_refine_ls_number_parameters 385
_refine_ls_number_reflns 7899
_refine_ls_number_restraints 0
_refine_ls_restrained_S_all 1.086
_refine_ls_R_factor_all 0.0713
_refine_ls_R_factor_gt 0.0644
_refine_ls_shift/su_max 0.000
_refine_ls_shift/su_mean 0.000
_refine_ls_structure_factor_coef Fsqd
_refine_ls_weighting_details 'w=1/[\s^2^(Fo^2^)+(0.1153P)^2^+8.4963P] where P=(Fo^2^+2Fc^2^)/3'
_refine_ls_weighting_scheme calc
_refine_ls_wR_factor_gt 0.1747
_refine_ls_wR_factor_ref 0.1827
_reflns_Friedel_coverage 0.000
_reflns_number_gt 6961
_reflns_number_total 7899
_reflns_threshold_expression 'I > 2\s(I)'
_cod_data_source_file d5cc03627e2.cif
_cod_data_source_block sah_115_tw4
_cod_depositor_comments 'Adding full bibliography for 7135011--7135020.cif.'
_cod_original_sg_symbol_H-M 'C 2/c'
_cod_database_code 7135019
_shelx_shelxl_version_number 2017/1
_shelx_space_group_comment
; 
The symmetry employed for this shelxl refinement is uniquely defined 
by the following loop, which should always be used as a source of 
symmetry information in preference to the above space-group names. 
They are only intended as comments. 
;
_shelx_estimated_absorpt_t_min 0.764
_shelx_estimated_absorpt_t_max 0.913

loop_
_space_group_symop_operation_xyz
'x, y, z'
'-x, y, -z+1/2'
'x+1/2, y+1/2, z'
'-x+1/2, y+1/2, -z+1/2'
'-x, -y, -z'
'x, -y, z-1/2'
'-x+1/2, -y+1/2, -z'
'x+1/2, -y+1/2, z-1/2'

loop_
_atom_site_label
_atom_site_type_symbol
_atom_site_fract_x
_atom_site_fract_y
_atom_site_fract_z
_atom_site_U_iso_or_equiv
_atom_site_adp_type
_atom_site_occupancy
_atom_site_site_symmetry_order
_atom_site_calc_flag
_atom_site_refinement_flags_posn
_atom_site_refinement_flags_adp
_atom_site_refinement_flags_occupancy
_atom_site_disorder_assembly
_atom_site_disorder_group
Zn1 Zn 0.000000 0.17395(2) 0.750000 0.02734(15) Uani 1 2 d S T P . .
Ga1 Ga 0.1424(3) 0.1744(3) 0.7354(3) 0.0227(4) Uani 0.5 1 d . . P A 1
Al1 Al 0.1361(9) 0.1756(8) 0.7415(7) 0.0227(4) Uani 0.5 1 d . . P A 2
N1 N 0.19661(10) 0.17989(9) 0.82425(9) 0.0262(4) Uani 1 1 d . . . . .
N2 N 0.18025(10) 0.08198(9) 0.72274(9) 0.0273(4) Uani 1 1 d . . . . .
C1 C 0.20022(12) 0.12584(12) 0.86183(11) 0.0292(4) Uani 1 1 d . . . . .
C2 C 0.18431(13) 0.06115(11) 0.83780(11) 0.0303(5) Uani 1 1 d . . . . .
H2 H 0.173496 0.028220 0.869330 0.036 Uiso 1 1 calc R U . . .
C3 C 0.18257(12) 0.03968(11) 0.77284(11) 0.0296(4) Uani 1 1 d . . . . .
C4 C 0.22164(15) 0.13176(12) 0.93349(12) 0.0359(5) Uani 1 1 d . . . . .
H4A H 0.250320 0.092070 0.947894 0.054 Uiso 1 1 calc R U . . .
H4B H 0.175536 0.135367 0.958058 0.054 Uiso 1 1 calc R U . . .
H4C H 0.252965 0.171699 0.941103 0.054 Uiso 1 1 calc R U . . .
C5 C 0.18440(16) -0.03483(12) 0.76132(13) 0.0379(5) Uani 1 1 d . . . . .
H5A H 0.135015 -0.049589 0.742776 0.057 Uiso 1 1 calc R U . . .
H5B H 0.195490 -0.057881 0.802743 0.057 Uiso 1 1 calc R U . . .
H5C H 0.223894 -0.045360 0.730955 0.057 Uiso 1 1 calc R U . . .
C6 C 0.22081(12) 0.24418(11) 0.85057(11) 0.0277(4) Uani 1 1 d . . . . .
C7 C 0.29471(13) 0.26679(12) 0.83943(12) 0.0313(5) Uani 1 1 d . . . . .
C8 C 0.31714(14) 0.32865(11) 0.86423(13) 0.0336(5) Uani 1 1 d . . . . .
H8 H 0.367516 0.343564 0.858570 0.040 Uiso 1 1 calc R U . . .
C9 C 0.26834(14) 0.36884(12) 0.89676(12) 0.0348(5) Uani 1 1 d . . . . .
H9 H 0.284792 0.411201 0.912795 0.042 Uiso 1 1 calc R U . . .
C10 C 0.19512(15) 0.34725(12) 0.90601(12) 0.0350(5) Uani 1 1 d . . . . .
H10 H 0.161255 0.375403 0.927913 0.042 Uiso 1 1 calc R U . . .
C11 C 0.17014(13) 0.28452(11) 0.88357(11) 0.0304(5) Uani 1 1 d . . . . .
C12 C 0.34924(13) 0.22547(12) 0.80127(13) 0.0346(5) Uani 1 1 d . . . . .
H12 H 0.318425 0.194355 0.772608 0.041 Uiso 1 1 calc R U . . .
C13 C 0.39662(16) 0.26848(15) 0.75768(16) 0.0469(6) Uani 1 1 d . . . . .
H13A H 0.426342 0.239646 0.729971 0.070 Uiso 1 1 calc R U . . .
H13B H 0.430992 0.296570 0.784704 0.070 Uiso 1 1 calc R U . . .
H13C H 0.363063 0.296932 0.730283 0.070 Uiso 1 1 calc R U . . .
C14 C 0.40009(19) 0.18293(18) 0.84723(18) 0.0571(8) Uani 1 1 d . . . . .
H14A H 0.434724 0.156397 0.821721 0.086 Uiso 1 1 calc R U . . .
H14B H 0.368546 0.152978 0.872249 0.086 Uiso 1 1 calc R U . . .
H14C H 0.429550 0.212168 0.877139 0.086 Uiso 1 1 calc R U . . .
C15 C 0.08936(14) 0.26321(12) 0.89577(13) 0.0363(5) Uani 1 1 d . . . . .
H15 H 0.082770 0.216175 0.880076 0.044 Uiso 1 1 calc R U . . .
C16 C 0.07398(18) 0.26442(16) 0.96869(15) 0.0495(7) Uani 1 1 d . . . . .
H16A H 0.074463 0.310734 0.984212 0.074 Uiso 1 1 calc R U . . .
H16B H 0.113413 0.238857 0.992894 0.074 Uiso 1 1 calc R U . . .
H16C H 0.024266 0.244442 0.975493 0.074 Uiso 1 1 calc R U . . .
C17 C 0.03217(16) 0.30653(16) 0.85767(17) 0.0494(7) Uani 1 1 d . . . . .
H17A H 0.043957 0.306603 0.811555 0.074 Uiso 1 1 calc R U . . .
H17B H 0.034644 0.352316 0.874563 0.074 Uiso 1 1 calc R U . . .
H17C H -0.018987 0.288612 0.862320 0.074 Uiso 1 1 calc R U . . .
C18 C 0.19609(13) 0.05993(11) 0.65814(11) 0.0289(4) Uani 1 1 d . . . . .
C19 C 0.27205(13) 0.05425(11) 0.64042(12) 0.0328(5) Uani 1 1 d . . . . .
C20 C 0.28625(15) 0.04219(12) 0.57553(13) 0.0362(5) Uani 1 1 d . . . . .
H20 H 0.337230 0.039128 0.562877 0.043 Uiso 1 1 calc R U . . .
C21 C 0.22736(15) 0.03450(12) 0.52876(12) 0.0369(5) Uani 1 1 d . . . . .
H21 H 0.238065 0.028158 0.484316 0.044 Uiso 1 1 calc R U . . .
C22 C 0.15355(15) 0.03615(12) 0.54730(12) 0.0345(5) Uani 1 1 d . . . . .
H22 H 0.113477 0.028717 0.515622 0.041 Uiso 1 1 calc R U . . .
C23 C 0.13629(13) 0.04855(11) 0.61191(12) 0.0311(5) Uani 1 1 d . . . . .
C24 C 0.33917(14) 0.05974(14) 0.68987(14) 0.0399(6) Uani 1 1 d . . . . .
H24 H 0.319444 0.073250 0.732743 0.048 Uiso 1 1 calc R U . . .
C25 C 0.39624(17) 0.11239(17) 0.66962(17) 0.0532(7) Uani 1 1 d . . . . .
H25A H 0.420678 0.097336 0.630369 0.080 Uiso 1 1 calc R U . . .
H25B H 0.434829 0.118882 0.704933 0.080 Uiso 1 1 calc R U . . .
H25C H 0.369817 0.154695 0.660592 0.080 Uiso 1 1 calc R U . . .
C26 C 0.38005(18) -0.00794(17) 0.69866(18) 0.0557(8) Uani 1 1 d . . . . .
H26A H 0.400100 -0.021835 0.657110 0.084 Uiso 1 1 calc R U . . .
H26B H 0.344113 -0.041586 0.713047 0.084 Uiso 1 1 calc R U . . .
H26C H 0.421926 -0.003436 0.731417 0.084 Uiso 1 1 calc R U . . .
C27 C 0.05357(13) 0.04832(12) 0.62975(12) 0.0333(5) Uani 1 1 d . . . . .
H27 H 0.051995 0.060346 0.676890 0.040 Uiso 1 1 calc R U . . .
C28 C 0.00756(15) 0.10066(14) 0.59087(14) 0.0426(6) Uani 1 1 d . . . . .
H28A H 0.007705 0.089866 0.544367 0.064 Uiso 1 1 calc R U . . .
H28B H 0.030221 0.144865 0.598406 0.064 Uiso 1 1 calc R U . . .
H28C H -0.044771 0.100835 0.604878 0.064 Uiso 1 1 calc R U . . .
C29 C 0.01770(15) -0.02116(14) 0.62084(15) 0.0428(6) Uani 1 1 d . . . . .
H29A H -0.035132 -0.019705 0.633506 0.064 Uiso 1 1 calc R U . . .
H29B H 0.046070 -0.053517 0.648251 0.064 Uiso 1 1 calc R U . . .
H29C H 0.019268 -0.034622 0.575085 0.064 Uiso 1 1 calc R U . . .
C30 C 0.19111(14) 0.23452(12) 0.67512(12) 0.0350(5) Uani 1 1 d . . . . .
H30A H 0.245276 0.221886 0.673939 0.042 Uiso 0.5 1 calc R U P A 1
H30B H 0.167823 0.227065 0.630950 0.042 Uiso 0.5 1 calc R U P A 1
H30C H 0.245072 0.220985 0.675005 0.042 Uiso 0.5 1 calc R U P A 2
H30D H 0.168121 0.226422 0.630954 0.042 Uiso 0.5 1 calc R U P A 2
C31 C 0.18676(16) 0.30913(13) 0.69034(14) 0.0396(5) Uani 1 1 d . . . . .
H31A H 0.209350 0.334652 0.655463 0.059 Uiso 1 1 calc R U . . .
H31B H 0.214595 0.318325 0.731760 0.059 Uiso 1 1 calc R U . . .
H31C H 0.133561 0.322270 0.693549 0.059 Uiso 1 1 calc R U . . .
C1_1 C 0.3767(2) 0.0282(3) 0.3851(2) 0.0807(13) Uani 1 1 d . . . . .
H1A_1 H 0.412539 0.045712 0.354366 0.121 Uiso 1 1 calc R U . . .
H1B_1 H 0.352632 0.065394 0.407224 0.121 Uiso 1 1 calc R U . . .
H1C_1 H 0.337673 0.001643 0.361388 0.121 Uiso 1 1 calc R U . . .
C2_1 C 0.41841(16) -0.01531(17) 0.43469(15) 0.0487(7) Uani 1 1 d . . . . .
H2A_1 H 0.441558 -0.053282 0.411971 0.058 Uiso 1 1 calc R U . . .
H2AB_1 H 0.381497 -0.033870 0.464690 0.058 Uiso 1 1 calc R U . . .
C3_1 C 0.47989(15) 0.02127(14) 0.47420(14) 0.0415(6) Uani 1 1 d . . . . .
H3A_1 H 0.517780 0.038343 0.444299 0.050 Uiso 1 1 calc R U . . .
H3AB_1 H 0.457021 0.060278 0.495478 0.050 Uiso 1 1 calc R U . . .
C1_2 C 0.3995(4) 0.3157(3) 0.5716(3) 0.110(2) Uani 1 1 d . . . . .
H1A_2 H 0.408997 0.350431 0.539328 0.165 Uiso 1 1 calc R U . . .
H1B_2 H 0.447939 0.298024 0.589324 0.165 Uiso 1 1 calc R U . . .
H1C_2 H 0.371099 0.334952 0.606922 0.165 Uiso 1 1 calc R U . . .
C2_2 C 0.3532(4) 0.2592(3) 0.5391(3) 0.103(2) Uani 1 1 d . . . . .
H2A_2 H 0.381374 0.242021 0.502057 0.124 Uiso 1 1 calc R U . . .
H2AB_2 H 0.349288 0.222319 0.570820 0.124 Uiso 1 1 calc R U . . .
C3_2 C 0.2736(3) 0.2783(2) 0.5141(2) 0.0886(16) Uani 1 1 d . . . . .
H3A_2 H 0.246574 0.298183 0.550529 0.106 Uiso 1 1 calc R U . . .
H3AB_2 H 0.277721 0.313142 0.480321 0.106 Uiso 1 1 calc R U . . .

loop_
_atom_site_aniso_label
_atom_site_aniso_U_11
_atom_site_aniso_U_22
_atom_site_aniso_U_33
_atom_site_aniso_U_23
_atom_site_aniso_U_13
_atom_site_aniso_U_12
Zn1 0.0260(2) 0.0233(2) 0.0326(2) 0.000 -0.00068(17) 0.000
Ga1 0.0244(10) 0.0198(3) 0.0243(11) -0.0017(6) 0.0037(6) -0.0015(6)
Al1 0.0244(10) 0.0198(3) 0.0243(11) -0.0017(6) 0.0037(6) -0.0015(6)
N1 0.0266(8) 0.0217(9) 0.0302(9) -0.0019(7) -0.0005(7) -0.0026(6)
N2 0.0276(8) 0.0239(9) 0.0304(9) -0.0031(7) -0.0002(7) 0.0009(7)
C1 0.0274(10) 0.0302(11) 0.0300(10) 0.0002(8) 0.0005(8) 0.0007(8)
C2 0.0342(11) 0.0233(10) 0.0333(11) 0.0034(8) 0.0012(9) 0.0002(8)
C3 0.0277(10) 0.0248(10) 0.0359(11) -0.0006(9) -0.0013(8) -0.0020(8)
C4 0.0455(13) 0.0287(11) 0.0331(11) -0.0009(9) -0.0018(10) 0.0001(10)
C5 0.0506(14) 0.0235(11) 0.0395(12) -0.0019(9) 0.0017(11) 0.0004(10)
C6 0.0323(10) 0.0228(10) 0.0276(10) -0.0019(8) -0.0029(8) -0.0008(8)
C7 0.0322(11) 0.0278(11) 0.0334(11) 0.0006(9) -0.0025(9) -0.0026(9)
C8 0.0357(12) 0.0276(12) 0.0369(12) 0.0023(9) -0.0035(10) -0.0064(9)
C9 0.0447(13) 0.0249(11) 0.0344(11) -0.0023(9) -0.0038(10) -0.0058(9)
C10 0.0445(13) 0.0258(11) 0.0344(12) -0.0020(9) -0.0021(10) 0.0018(10)
C11 0.0344(11) 0.0266(11) 0.0300(11) -0.0002(8) -0.0010(9) -0.0022(9)
C12 0.0293(11) 0.0328(12) 0.0415(12) -0.0032(10) 0.0008(9) -0.0030(9)
C13 0.0416(14) 0.0464(15) 0.0536(16) -0.0046(12) 0.0112(12) -0.0097(12)
C14 0.0488(16) 0.065(2) 0.0584(19) 0.0078(15) 0.0078(14) 0.0215(14)
C15 0.0344(11) 0.0321(12) 0.0427(13) -0.0089(10) 0.0055(10) -0.0003(9)
C16 0.0554(16) 0.0464(16) 0.0480(15) -0.0114(12) 0.0173(13) -0.0083(13)
C17 0.0371(13) 0.0436(15) 0.0668(19) -0.0153(14) -0.0035(13) 0.0066(11)
C18 0.0338(11) 0.0209(10) 0.0321(11) -0.0027(8) 0.0010(9) 0.0007(8)
C19 0.0342(11) 0.0261(11) 0.0383(12) -0.0045(9) 0.0029(9) -0.0023(8)
C20 0.0388(12) 0.0299(11) 0.0408(13) -0.0027(10) 0.0106(10) -0.0020(9)
C21 0.0526(14) 0.0278(11) 0.0307(11) -0.0021(9) 0.0050(10) 0.0014(10)
C22 0.0448(13) 0.0261(11) 0.0321(11) -0.0009(9) -0.0038(10) 0.0027(9)
C23 0.0366(12) 0.0203(10) 0.0358(11) -0.0011(8) -0.0023(9) 0.0035(8)
C24 0.0305(11) 0.0453(14) 0.0438(13) -0.0112(11) 0.0021(10) -0.0032(10)
C25 0.0395(14) 0.0609(19) 0.0598(18) -0.0151(15) 0.0077(13) -0.0133(13)
C26 0.0458(15) 0.0583(19) 0.0614(19) -0.0085(15) -0.0134(14) 0.0097(13)
C27 0.0321(11) 0.0306(11) 0.0367(12) -0.0042(9) -0.0040(9) 0.0033(9)
C28 0.0398(13) 0.0392(14) 0.0482(15) -0.0013(11) -0.0027(11) 0.0093(10)
C29 0.0361(12) 0.0341(13) 0.0580(16) -0.0077(11) 0.0010(11) -0.0005(10)
C30 0.0367(12) 0.0322(12) 0.0362(12) 0.0022(9) 0.0028(9) -0.0031(9)
C31 0.0446(13) 0.0283(11) 0.0455(14) 0.0066(10) -0.0032(11) -0.0056(10)
C1_1 0.066(2) 0.103(3) 0.071(2) 0.032(2) -0.0235(19) -0.024(2)
C2_1 0.0424(14) 0.0561(17) 0.0472(15) -0.0001(13) -0.0012(12) -0.0093(12)
C3_1 0.0411(13) 0.0391(14) 0.0444(14) 0.0028(11) 0.0019(11) -0.0071(11)
C1_2 0.167(6) 0.090(4) 0.077(3) 0.027(3) 0.038(4) 0.021(4)
C2_2 0.133(5) 0.073(3) 0.108(4) 0.036(3) 0.058(4) 0.037(3)
C3_2 0.141(4) 0.054(2) 0.077(3) 0.023(2) 0.058(3) 0.028(2)

loop_
_atom_type_symbol
_atom_type_description
_atom_type_scat_dispersion_real
_atom_type_scat_dispersion_imag
_atom_type_scat_source
C C 0.0181 0.0091 'International Tables Vol C Tables 4.2.6.8 and 6.1.1.4'
H H 0.0000 0.0000 'International Tables Vol C Tables 4.2.6.8 and 6.1.1.4'
Al Al 0.2130 0.2455 'International Tables Vol C Tables 4.2.6.8 and 6.1.1.4'
Ga Ga -1.2846 0.7763 'International Tables Vol C Tables 4.2.6.8 and 6.1.1.4'
N N 0.0311 0.0180 'International Tables Vol C Tables 4.2.6.8 and 6.1.1.4'
Zn Zn -1.5491 0.6778 'International Tables Vol C Tables 4.2.6.8 and 6.1.1.4'

loop_
_geom_angle_atom_site_label_1
_geom_angle_atom_site_label_2
_geom_angle_atom_site_label_3
_geom_angle
_geom_angle_site_symmetry_1
_geom_angle_site_symmetry_3
_geom_angle_publ_flag
Ga1 Zn1 Ga1 179.6(3) . 2_556 ?
C30 Ga1 N2 109.2(2) . . ?
C30 Ga1 N1 109.6(3) . . ?
N2 Ga1 N1 91.2(3) . . ?
C30 Ga1 Zn1 122.9(3) . . ?
N2 Ga1 Zn1 110.6(3) . . ?
N1 Ga1 Zn1 108.71(19) . . ?
N1 Al1 N2 90.4(7) . . ?
N1 Al1 C30 106.9(7) . . ?
N2 Al1 C30 101.5(5) . . ?
N1 Al1 Zn1 116.1(6) . . ?
N2 Al1 Zn1 112.7(7) . . ?
C30 Al1 Zn1 123.5(8) . . ?
C1 N1 C6 119.96(19) . . ?
C1 N1 Al1 118.4(5) . . ?
C6 N1 Al1 119.9(5) . . ?
C1 N1 Ga1 119.2(2) . . ?
C6 N1 Ga1 120.1(2) . . ?
C3 N2 C18 121.22(18) . . ?
C3 N2 Ga1 119.2(2) . . ?
C18 N2 Ga1 119.1(2) . . ?
C3 N2 Al1 115.4(4) . . ?
C18 N2 Al1 122.7(4) . . ?
N1 C1 C2 122.7(2) . . ?
N1 C1 C4 120.5(2) . . ?
C2 C1 C4 116.8(2) . . ?
C3 C2 C1 127.6(2) . . ?
N2 C3 C2 122.7(2) . . ?
N2 C3 C5 120.4(2) . . ?
C2 C3 C5 116.9(2) . . ?
C11 C6 C7 120.6(2) . . ?
C11 C6 N1 120.47(19) . . ?
C7 C6 N1 118.8(2) . . ?
C8 C7 C6 118.4(2) . . ?
C8 C7 C12 120.0(2) . . ?
C6 C7 C12 121.6(2) . . ?
C9 C8 C7 121.7(2) . . ?
C8 C9 C10 119.6(2) . . ?
C9 C10 C11 121.0(2) . . ?
C10 C11 C6 118.5(2) . . ?
C10 C11 C15 118.7(2) . . ?
C6 C11 C15 122.8(2) . . ?
C7 C12 C13 112.1(2) . . ?
C7 C12 C14 110.6(2) . . ?
C13 C12 C14 110.9(2) . . ?
C17 C15 C11 111.1(2) . . ?
C17 C15 C16 110.5(2) . . ?
C11 C15 C16 111.5(2) . . ?
C23 C18 C19 120.3(2) . . ?
C23 C18 N2 120.1(2) . . ?
C19 C18 N2 119.4(2) . . ?
C20 C19 C18 118.6(2) . . ?
C20 C19 C24 118.8(2) . . ?
C18 C19 C24 122.6(2) . . ?
C19 C20 C21 121.3(2) . . ?
C22 C21 C20 119.5(2) . . ?
C21 C22 C23 121.3(2) . . ?
C22 C23 C18 118.7(2) . . ?
C22 C23 C27 118.9(2) . . ?
C18 C23 C27 122.4(2) . . ?
C19 C24 C25 111.6(2) . . ?
C19 C24 C26 111.0(2) . . ?
C25 C24 C26 109.1(2) . . ?
C23 C27 C28 111.3(2) . . ?
C23 C27 C29 111.6(2) . . ?
C28 C27 C29 110.7(2) . . ?
C31 C30 Ga1 116.3(2) . . ?
C31 C30 Al1 113.0(4) . . ?
C1_1 C2_1 C3_1 113.5(3) . . ?
C3_1 C3_1 C2_1 113.9(3) 5_656 . ?
C3_2 C2_2 C1_2 115.3(4) . . ?
C3_2 C3_2 C2_2 115.3(5) 7_556 . ?

loop_
_geom_bond_atom_site_label_1
_geom_bond_atom_site_label_2
_geom_bond_distance
_geom_bond_site_symmetry_2
_geom_bond_publ_flag
Zn1 Al1 2.415(15) . ?
Zn1 Al1 2.415(15) 2_556 ?
Zn1 Ga1 2.544(5) . ?
Zn1 Ga1 2.544(5) 2_556 ?
Ga1 C30 1.955(6) . ?
Ga1 N2 1.988(6) . ?
Ga1 N1 2.025(7) . ?
Al1 N1 1.967(16) . ?
Al1 N2 2.072(16) . ?
Al1 C30 2.079(15) . ?
N1 C1 1.329(3) . ?
N1 C6 1.452(3) . ?
N2 C3 1.332(3) . ?
N2 C18 1.439(3) . ?
C1 C2 1.409(3) . ?
C1 C4 1.508(3) . ?
C2 C3 1.402(3) . ?
C3 C5 1.510(3) . ?
C6 C11 1.403(3) . ?
C6 C7 1.409(3) . ?
C7 C8 1.389(3) . ?
C7 C12 1.515(3) . ?
C8 C9 1.374(4) . ?
C9 C10 1.384(4) . ?
C10 C11 1.401(3) . ?
C11 C15 1.520(3) . ?
C12 C13 1.521(4) . ?
C12 C14 1.530(4) . ?
C15 C17 1.519(4) . ?
C15 C16 1.536(4) . ?
C18 C23 1.405(3) . ?
C18 C19 1.410(3) . ?
C19 C20 1.390(3) . ?
C19 C24 1.528(3) . ?
C20 C21 1.390(4) . ?
C21 C22 1.375(4) . ?
C22 C23 1.399(3) . ?
C23 C27 1.522(3) . ?
C24 C25 1.529(4) . ?
C24 C26 1.541(4) . ?
C27 C28 1.528(3) . ?
C27 C29 1.535(3) . ?
C30 C31 1.528(4) . ?
C1_1 C2_1 1.506(5) . ?
C2_1 C3_1 1.513(4) . ?
C3_1 C3_1 1.511(6) 5_656 ?
C1_2 C2_2 1.529(9) . ?
C2_2 C3_2 1.521(8) . ?
C3_2 C3_2 1.505(11) 7_556 ?
